data_2210773
loop_
_publ_author_name
'Yathirajan, H. S.'
'Vijaya Raj, K. K.'
'Narayana, B.'
'Sarojini, B. K.'
'Bolte, Michael'

_publ_section_title 2-(2-Bromo-5-methoxyphenyl)-6-phenyl-1,3-thiazolo[3,2-<i>b</i>][1,2,4]triazole
_journal_coeditor_code SG2057
_journal_issue 10
_journal_name_full 'Acta Crystallographica Section E'
_journal_page_first o4444
_journal_page_last o4445
_journal_paper_doi 10.1107/S1600536806035707
_journal_volume 62
_journal_year 2006
_chemical_formula_iupac 'C17 H12 Br N3 O S'
_chemical_formula_moiety 'C17 H12 Br N3 O S'
_chemical_formula_sum 'C17 H12 Br N3 O S'
_chemical_formula_weight 386.27
_chemical_name_systematic
;
2-(2-Bromo-5-methoxyphenyl)-6-phenyl-1,3-thiazolo[3,2-b][1,2,4]triazole
;
_space_group_IT_number 61
_symmetry_cell_setting orthorhombic
_symmetry_space_group_name_Hall '-P 2ac 2ab'
_symmetry_space_group_name_H-M 'P b c a'
_atom_sites_solution_hydrogens geom
_atom_sites_solution_primary direct
_atom_sites_solution_secondary difmap
_audit_creation_method SHELXL97
_cell_angle_alpha 90.00
_cell_angle_beta 90.00
_cell_angle_gamma 90.00
_cell_formula_units_Z 8
_cell_length_a 14.9271(13)
_cell_length_b 10.9247(13)
_cell_length_c 18.8582(16)
_cell_measurement_reflns_used 8171
_cell_measurement_temperature 173(2)
_cell_measurement_theta_max 25.9
_cell_measurement_theta_min 3.5
_cell_volume 3075.3(5)
_computing_cell_refinement X-AREA
_computing_data_collection 'X-AREA (Stoe & Cie, 2001)'
_computing_data_reduction X-AREA
_computing_molecular_graphics 'PLATON (Spek, 2003)'
_computing_publication_material SHELXL97
_computing_structure_refinement 'SHELXL97 (Sheldrick, 1997)'
_computing_structure_solution 'SHELXS97 (Sheldrick, 1997)'
_diffrn_ambient_temperature 173(2)
_diffrn_measured_fraction_theta_full 0.997
_diffrn_measured_fraction_theta_max 0.994
_diffrn_measurement_device_type 'Stoe IPDS II two-circle'
_diffrn_measurement_method \w
_diffrn_radiation_monochromator graphite
_diffrn_radiation_source 'fine-focus sealed tube'
_diffrn_radiation_type MoK\a
_diffrn_radiation_wavelength 0.71073
_diffrn_reflns_av_R_equivalents 0.0638
_diffrn_reflns_av_sigmaI/netI 0.0481
_diffrn_reflns_limit_h_max 18
_diffrn_reflns_limit_h_min -18
_diffrn_reflns_limit_k_max 11
_diffrn_reflns_limit_k_min -13
_diffrn_reflns_limit_l_max 19
_diffrn_reflns_limit_l_min -22
_diffrn_reflns_number 10330
_diffrn_reflns_theta_full 25.00
_diffrn_reflns_theta_max 25.61
_diffrn_reflns_theta_min 3.48
_diffrn_standards_number 0
_exptl_absorpt_coefficient_mu 2.816
_exptl_absorpt_correction_T_max 0.8061
_exptl_absorpt_correction_T_min 0.4660
_exptl_absorpt_correction_type multi-scan
_exptl_absorpt_process_details '(MULABS; Spek, 2003; Blessing, 1995)'
_exptl_crystal_colour colourless
_exptl_crystal_density_diffrn 1.669
_exptl_crystal_density_method 'not measured'
_exptl_crystal_description plate
_exptl_crystal_F_000 1552
_exptl_crystal_size_max 0.32
_exptl_crystal_size_mid 0.16
_exptl_crystal_size_min 0.08
_refine_diff_density_max 0.547
_refine_diff_density_min -0.801
_refine_ls_extinction_coef 0.0046(4)
_refine_ls_extinction_expression Fc^*^=kFc[1+0.001xFc^2^\l^3^/sin(2\q)]^-1/4^
_refine_ls_extinction_method 'SHELXL97 (Sheldrick, 1997)'
_refine_ls_goodness_of_fit_ref 0.981
_refine_ls_hydrogen_treatment constr
_refine_ls_matrix_type full
_refine_ls_number_parameters 210
_refine_ls_number_reflns 2883
_refine_ls_number_restraints 0
_refine_ls_restrained_S_all 0.981
_refine_ls_R_factor_all 0.0558
_refine_ls_R_factor_gt 0.0370
_refine_ls_shift/su_max 0.001
_refine_ls_shift/su_mean 0.000
_refine_ls_structure_factor_coef Fsqd
_refine_ls_weighting_details 'calc w = 1/[\s^2^(Fo^2^)+(0.0505P)^2^] where P=(Fo^2^+2Fc^2^)/3'
_refine_ls_weighting_scheme calc
_refine_ls_wR_factor_gt 0.0812
_refine_ls_wR_factor_ref 0.0871
_reflns_number_gt 2189
_reflns_number_total 2883
_reflns_threshold_expression I>2\s(I)
_cod_data_source_file sg2057.cif
_cod_data_source_block 3
_cod_depositor_comments
;
The following automatic conversions were performed:
'_symmetry_cell_setting' value 'Orthorhombic' changed to 'orthorhombic'
according to '/home/saulius/struct/CIF-dictionaries/cif_core.dic'
dictionary named 'cif_core.dic' version 2.4.1 from 2010-06-29.

Automatic conversion script
Id: cif_fix_enum 1527 2010-12-29 10:47:43Z saulius 

The following automatic conversions were performed:

'_symmetry_cell_setting' value 'Orthorhombic' changed to
'orthorhombic' according to
/home/saulius/struct/CIF-dictionaries/cif_core.dic dictionary named
'cif_core.dic' version 2.4.1 from 2010-06-29.

Automatic conversion script
Id: cif_fix_values 1715 2011-07-08 13:25:40Z adriana 
;
_cod_database_code 2210773
_cod_database_fobs_code 2210773

loop_
_symmetry_equiv_pos_as_xyz
'x, y, z'
'-x+1/2, -y, z+1/2'
'-x, y+1/2, -z+1/2'
'x+1/2, -y+1/2, -z'
'-x, -y, -z'
'x-1/2, y, -z-1/2'
'x, -y-1/2, z-1/2'
'-x-1/2, y-1/2, z'

loop_
_atom_site_type_symbol
_atom_site_label
_atom_site_fract_x
_atom_site_fract_y
_atom_site_fract_z
_atom_site_U_iso_or_equiv
_atom_site_adp_type
_atom_site_calc_flag
_atom_site_refinement_flags
_atom_site_occupancy
Br Br1 0.51020(2) 0.22648(3) 0.601791(16) 0.02619(14) Uani d . 1
S S1 0.24276(6) 0.65017(9) 0.44150(4) 0.0305(2) Uani d . 1
C C2 0.2341(2) 0.6757(3) 0.53258(17) 0.0252(7) Uani d . 1
H H2 0.1955 0.7360 0.5522 0.030 Uiso calc R 1
C C3 0.28695(19) 0.6025(3) 0.57326(16) 0.0189(6) Uani d . 1
N N4 0.33621(16) 0.5240(2) 0.52838(13) 0.0167(5) Uani d . 1
C C5 0.3208(2) 0.5366(3) 0.45748(16) 0.0201(7) Uani d . 1
N N6 0.39689(16) 0.4322(2) 0.53952(13) 0.0176(5) Uani d . 1
C C7 0.41417(19) 0.3955(3) 0.47251(15) 0.0160(6) Uani d . 1
N N8 0.36851(17) 0.4577(3) 0.42021(14) 0.0220(6) Uani d . 1
C C11 0.2932(2) 0.6004(3) 0.65120(16) 0.0199(7) Uani d . 1
C C12 0.3503(2) 0.5207(3) 0.68784(16) 0.0238(7) Uani d . 1
H H12 0.3877 0.4658 0.6623 0.029 Uiso calc R 1
C C13 0.3523(2) 0.5218(3) 0.76212(18) 0.0281(8) Uani d . 1
H H13 0.3909 0.4672 0.7868 0.034 Uiso calc R 1
C C14 0.2984(2) 0.6020(4) 0.79987(17) 0.0289(8) Uani d . 1
H H14 0.3001 0.6024 0.8502 0.035 Uiso calc R 1
C C15 0.2420(2) 0.6815(4) 0.76413(18) 0.0310(8) Uani d . 1
H H15 0.2049 0.7362 0.7900 0.037 Uiso calc R 1
C C16 0.2397(2) 0.6812(3) 0.69055(18) 0.0268(7) Uani d . 1
H H16 0.2012 0.7366 0.6665 0.032 Uiso calc R 1
C C21 0.47465(19) 0.2939(3) 0.45363(16) 0.0181(6) Uani d . 1
C C22 0.51916(19) 0.2133(3) 0.50081(17) 0.0217(7) Uani d . 1
C C23 0.5720(2) 0.1191(3) 0.47531(18) 0.0267(8) Uani d . 1
H H23 0.6018 0.0669 0.5079 0.032 Uiso calc R 1
C C24 0.5824(2) 0.0991(3) 0.40270(18) 0.0257(7) Uani d . 1
H H24 0.6186 0.0336 0.3860 0.031 Uiso calc R 1
C C25 0.5392(2) 0.1763(3) 0.35519(16) 0.0216(7) Uani d . 1
C C26 0.4867(2) 0.2723(3) 0.38048(17) 0.0199(6) Uani d . 1
H H26 0.4580 0.3250 0.3474 0.024 Uiso calc R 1
O O27 0.54298(16) 0.1662(2) 0.28269(11) 0.0282(5) Uani d . 1
C C27 0.5943(2) 0.0665(4) 0.25456(19) 0.0332(8) Uani d . 1
H H27A 0.6569 0.0748 0.2695 0.050 Uiso calc R 1
H H27B 0.5910 0.0676 0.2027 0.050 Uiso calc R 1
H H27C 0.5701 -0.0111 0.2723 0.050 Uiso calc R 1

loop_
_atom_site_aniso_label
_atom_site_aniso_U_11
_atom_site_aniso_U_22
_atom_site_aniso_U_33
_atom_site_aniso_U_12
_atom_site_aniso_U_13
_atom_site_aniso_U_23
Br1 0.0293(2) 0.0320(2) 0.01726(18) 0.00602(14) -0.00335(12) 0.00285(14)
S1 0.0350(5) 0.0379(5) 0.0187(4) 0.0169(4) 0.0011(3) 0.0059(4)
C2 0.0290(17) 0.0259(19) 0.0208(16) 0.0071(15) 0.0039(13) 0.0016(14)
C3 0.0168(14) 0.0191(16) 0.0207(16) 0.0027(13) 0.0039(11) -0.0013(13)
N4 0.0177(12) 0.0192(14) 0.0132(12) 0.0013(11) 0.0003(9) 0.0012(10)
C5 0.0206(15) 0.0247(18) 0.0149(15) 0.0029(13) -0.0001(12) 0.0036(13)
N6 0.0166(12) 0.0181(14) 0.0182(13) 0.0019(11) 0.0001(10) -0.0002(10)
C7 0.0158(13) 0.0185(16) 0.0135(14) -0.0032(12) 0.0005(10) 0.0017(12)
N8 0.0240(14) 0.0254(15) 0.0166(13) 0.0074(12) 0.0004(10) 0.0014(11)
C11 0.0203(15) 0.0224(17) 0.0169(15) -0.0017(13) 0.0027(11) -0.0008(13)
C12 0.0238(16) 0.0313(19) 0.0162(15) 0.0012(14) 0.0025(13) -0.0030(14)
C13 0.0228(16) 0.040(2) 0.0220(16) 0.0013(15) -0.0022(13) 0.0017(16)
C14 0.0284(17) 0.043(2) 0.0148(15) -0.0074(16) 0.0003(13) -0.0061(15)
C15 0.0314(18) 0.037(2) 0.0243(17) -0.0016(16) 0.0050(14) -0.0091(15)
C16 0.0267(17) 0.0303(19) 0.0234(16) 0.0022(15) -0.0006(13) -0.0034(14)
C21 0.0164(14) 0.0188(17) 0.0191(15) -0.0023(13) 0.0020(11) -0.0019(12)
C22 0.0168(14) 0.0277(19) 0.0205(15) 0.0001(14) -0.0011(11) -0.0003(13)
C23 0.0241(17) 0.0269(19) 0.0292(18) 0.0058(15) -0.0038(13) 0.0033(15)
C24 0.0254(16) 0.0234(17) 0.0284(18) 0.0065(14) 0.0007(13) -0.0037(15)
C25 0.0201(15) 0.0244(18) 0.0203(16) -0.0010(14) 0.0018(12) -0.0020(13)
C26 0.0193(14) 0.0235(16) 0.0169(15) -0.0018(14) -0.0007(11) 0.0020(12)
O27 0.0329(13) 0.0329(14) 0.0188(11) 0.0080(11) 0.0043(9) -0.0047(10)
C27 0.0360(19) 0.037(2) 0.0265(19) 0.0076(17) 0.0017(15) -0.0074(15)

loop_
_atom_type_symbol
_atom_type_description
_atom_type_scat_dispersion_real
_atom_type_scat_dispersion_imag
_atom_type_scat_source
C C 0.0033 0.0016 'International Tables Vol C Tables 4.2.6.8 and 6.1.1.4'
H H 0.0000 0.0000 'International Tables Vol C Tables 4.2.6.8 and 6.1.1.4'
Br Br -0.2901 2.4595 'International Tables Vol C Tables 4.2.6.8 and 6.1.1.4'
N N 0.0061 0.0033 'International Tables Vol C Tables 4.2.6.8 and 6.1.1.4'
O O 0.0106 0.0060 'International Tables Vol C Tables 4.2.6.8 and 6.1.1.4'
S S 0.1246 0.1234 'International Tables Vol C Tables 4.2.6.8 and 6.1.1.4'

loop_
_geom_angle_atom_site_label_1
_geom_angle_atom_site_label_2
_geom_angle_atom_site_label_3
_geom_angle
C5 S1 C2 89.62(15)
C3 C2 S1 114.7(3)
C3 C2 H2 122.7
S1 C2 H2 122.7
C2 C3 N4 108.7(3)
C2 C3 C11 127.5(3)
N4 C3 C11 123.8(3)
C5 N4 N6 109.7(2)
C5 N4 C3 116.0(3)
N6 N4 C3 134.3(3)
N8 C5 N4 111.4(3)
N8 C5 S1 137.7(2)
N4 C5 S1 110.9(2)
C7 N6 N4 101.6(2)
N6 C7 N8 115.4(3)
N6 C7 C21 124.5(3)
N8 C7 C21 120.1(3)
C5 N8 C7 102.0(2)
C12 C11 C16 118.5(3)
C12 C11 C3 122.7(3)
C16 C11 C3 118.8(3)
C11 C12 C13 120.1(3)
C11 C12 H12 120.0
C13 C12 H12 120.0
C14 C13 C12 120.4(3)
C14 C13 H13 119.8
C12 C13 H13 119.8
C15 C14 C13 120.0(3)
C15 C14 H14 120.0
C13 C14 H14 120.0
C14 C15 C16 120.1(3)
C14 C15 H15 120.0
C16 C15 H15 120.0
C15 C16 C11 121.0(3)
C15 C16 H16 119.5
C11 C16 H16 119.5
C26 C21 C22 116.8(3)
C26 C21 C7 116.1(3)
C22 C21 C7 127.1(3)
C23 C22 C21 120.8(3)
C23 C22 Br1 116.2(2)
C21 C22 Br1 123.0(2)
C22 C23 C24 121.4(3)
C22 C23 H23 119.3
C24 C23 H23 119.3
C25 C24 C23 119.1(3)
C25 C24 H24 120.5
C23 C24 H24 120.5
O27 C25 C24 125.1(3)
O27 C25 C26 115.1(3)
C24 C25 C26 119.8(3)
C25 C26 C21 122.1(3)
C25 C26 H26 119.0
C21 C26 H26 119.0
C25 O27 C27 116.8(3)
O27 C27 H27A 109.5
O27 C27 H27B 109.5
H27A C27 H27B 109.5
O27 C27 H27C 109.5
H27A C27 H27C 109.5
H27B C27 H27C 109.5

loop_
_geom_bond_atom_site_label_1
_geom_bond_atom_site_label_2
_geom_bond_distance
Br1 C22 1.915(3)
S1 C5 1.728(3)
S1 C2 1.745(3)
C2 C3 1.361(5)
C2 H2 0.9500
C3 N4 1.412(4)
C3 C11 1.473(4)
N4 C5 1.364(4)
N4 N6 1.367(3)
C5 N8 1.320(4)
N6 C7 1.351(4)
C7 N8 1.378(4)
C7 C21 1.475(4)
C11 C12 1.401(5)
C11 C16 1.403(5)
C12 C13 1.401(5)
C12 H12 0.9500
C13 C14 1.387(5)
C13 H13 0.9500
C14 C15 1.384(5)
C14 H14 0.9500
C15 C16 1.388(5)
C15 H15 0.9500
C16 H16 0.9500
C21 C26 1.411(4)
C21 C22 1.417(4)
C22 C23 1.383(5)
C23 C24 1.395(5)
C23 H23 0.9500
C24 C25 1.389(5)
C24 H24 0.9500
C25 O27 1.373(4)
C25 C26 1.394(5)
C26 H26 0.9500
O27 C27 1.434(4)
C27 H27A 0.9800
C27 H27B 0.9800
C27 H27C 0.9800

loop_
_geom_hbond_atom_site_label_D
_geom_hbond_atom_site_label_H
_geom_hbond_atom_site_label_A
_geom_hbond_distance_DH
_geom_hbond_distance_HA
_geom_hbond_distance_DA
_geom_hbond_angle_DHA
C26 H26 N8 0.95 2.40 2.788(4) 103.9
C12 H12 N6 0.95 2.35 3.040(4) 129.3

loop_
_geom_torsion_atom_site_label_1
_geom_torsion_atom_site_label_2
_geom_torsion_atom_site_label_3
_geom_torsion_atom_site_label_4
_geom_torsion
C5 S1 C2 C3 -0.2(3)
S1 C2 C3 N4 0.4(4)
S1 C2 C3 C11 -178.7(3)
C2 C3 N4 C5 -0.5(4)
C11 C3 N4 C5 178.6(3)
C2 C3 N4 N6 -178.6(3)
C11 C3 N4 N6 0.6(5)
N6 N4 C5 N8 -0.2(4)
C3 N4 C5 N8 -178.7(3)
N6 N4 C5 S1 178.9(2)
C3 N4 C5 S1 0.4(3)
C2 S1 C5 N8 178.6(4)
C2 S1 C5 N4 -0.1(3)
C5 N4 N6 C7 0.1(3)
C3 N4 N6 C7 178.3(3)
N4 N6 C7 N8 -0.1(3)
N4 N6 C7 C21 -178.1(3)
N4 C5 N8 C7 0.1(3)
S1 C5 N8 C7 -178.6(3)
N6 C7 N8 C5 0.0(3)
C21 C7 N8 C5 178.1(3)
C2 C3 C11 C12 -180.0(3)
N4 C3 C11 C12 1.0(5)
C2 C3 C11 C16 0.2(5)
N4 C3 C11 C16 -178.8(3)
C16 C11 C12 C13 0.7(5)
C3 C11 C12 C13 -179.1(3)
C11 C12 C13 C14 -0.4(5)
C12 C13 C14 C15 0.1(5)
C13 C14 C15 C16 -0.2(5)
C14 C15 C16 C11 0.6(5)
C12 C11 C16 C15 -0.9(5)
C3 C11 C16 C15 178.9(3)
N6 C7 C21 C26 -177.7(3)
N8 C7 C21 C26 4.4(4)
N6 C7 C21 C22 4.7(5)
N8 C7 C21 C22 -173.2(3)
C26 C21 C22 C23 0.4(4)
C7 C21 C22 C23 177.9(3)
C26 C21 C22 Br1 -179.4(2)
C7 C21 C22 Br1 -1.8(4)
C21 C22 C23 C24 -0.8(5)
Br1 C22 C23 C24 178.9(3)
C22 C23 C24 C25 0.5(5)
C23 C24 C25 O27 -179.3(3)
C23 C24 C25 C26 0.3(5)
O27 C25 C26 C21 178.9(3)
C24 C25 C26 C21 -0.7(5)
C22 C21 C26 C25 0.4(4)
C7 C21 C26 C25 -177.5(3)
C24 C25 O27 C27 1.3(5)
C26 C25 O27 C27 -178.3(3)

loop_
_cod_related_entry_id
_cod_related_entry_database
_cod_related_entry_code
1 ChemSpider 21127150
